data_4342702
loop_
_publ_author_name
'Das, Ankita'
'Ghosh, Prabir'
'Plebst, Sebastian'
'Schwederski, Brigitte'
'Mobin, Shaikh M.'
'Kaim, Wolfgang'
'Lahiri, Goutam Kumar'

_publ_section_title
;
 Ancillary Ligand Control of Electronic Structure in
 o-Benzoquinonediimine-Ruthenium Complex Redox Series: Structures,
 Electron Paramagnetic Resonance (EPR), and
 Ultraviolet-Visible-Near-Infrared (UV-vis-NIR) Spectroelectrochemistry.
;
_journal_issue 7
_journal_name_full 'Inorganic chemistry'
_journal_page_first 3376
_journal_page_last 3386
_journal_paper_doi 10.1021/ic503070j
_journal_volume 54
_journal_year 2015
_chemical_formula_sum 'C38 H30 Cl2 N6 O8 Ru'
_chemical_formula_weight 870.65
_chemical_name_systematic
;
 ?
;
_space_group_IT_number 15
_symmetry_cell_setting monoclinic
_symmetry_space_group_name_Hall '-C 2yc'
_symmetry_space_group_name_H-M 'C 1 2/c 1'
_atom_sites_solution_hydrogens geom
_atom_sites_solution_primary direct
_atom_sites_solution_secondary difmap
_audit_creation_method SHELXL-97
_cell_angle_alpha 90.00
_cell_angle_beta 94.217(2)
_cell_angle_gamma 90.00
_cell_formula_units_Z 4
_cell_length_a 11.9299(3)
_cell_length_b 22.0897(4)
_cell_length_c 13.7578(4)
_cell_measurement_reflns_used 9199
_cell_measurement_temperature 150(2)
_cell_measurement_theta_max 31.5340
_cell_measurement_theta_min 3.3600
_cell_volume 3615.75(15)
_computing_cell_refinement 'CrysAlis RED, Oxford Diffraction Ltd.,'
_computing_data_collection 'CrysAlis CCD, Oxford Diffraction Ltd.,'
_computing_data_reduction 'CrysAlis RED, Oxford Diffraction Ltd.,'
_computing_molecular_graphics Ortep3
_computing_publication_material Shelx97
_computing_structure_refinement 'SHELXL-97 (Sheldrick, 1997)'
_computing_structure_solution 'SHELXS-97 (Sheldrick, 1997)'
_diffrn_ambient_temperature 150(2)
_diffrn_detector_area_resol_mean 15.9948
_diffrn_measured_fraction_theta_full 0.998
_diffrn_measured_fraction_theta_max 0.998
_diffrn_measurement_device_type 'OXFORD DIFFRACTION SUPER NOVA'
_diffrn_measurement_method \w/q-scan
_diffrn_radiation_monochromator graphite
_diffrn_radiation_source 'Micro-Focus (Mo) X-ray Source'
_diffrn_radiation_type MoK\a
_diffrn_radiation_wavelength 0.71073
_diffrn_reflns_av_R_equivalents 0.0000
_diffrn_reflns_av_sigmaI/netI 0.0551
_diffrn_reflns_limit_h_max 13
_diffrn_reflns_limit_h_min -14
_diffrn_reflns_limit_k_max 22
_diffrn_reflns_limit_k_min -26
_diffrn_reflns_limit_l_max 16
_diffrn_reflns_limit_l_min -16
_diffrn_reflns_number 12691
_diffrn_reflns_theta_full 25.00
_diffrn_reflns_theta_max 25.00
_diffrn_reflns_theta_min 2.97
_exptl_absorpt_coefficient_mu 0.645
_exptl_absorpt_correction_T_max 0.8765
_exptl_absorpt_correction_T_min 0.8154
_exptl_absorpt_correction_type multi-scan
_exptl_absorpt_process_details
;
CrysAlis RED, Oxford Diffraction Ltd.,
Version 1.171.31.7 (release 18-10-2006 CrysAlis171 .NET)
(compiled Oct 18 2006,16:28:17)
Empirical absorption correction using spherical harmonics,
 implemented in SCALE3 ABSPACK scaling algorithm.
;
_exptl_crystal_colour black
_exptl_crystal_density_diffrn 1.599
_exptl_crystal_density_method 'not measured'
_exptl_crystal_description block
_exptl_crystal_F_000 1768
_exptl_crystal_size_max 0.33
_exptl_crystal_size_mid 0.26
_exptl_crystal_size_min 0.21
_refine_diff_density_max 0.776
_refine_diff_density_min -1.693
_refine_diff_density_rms 0.356
_refine_ls_extinction_method none
_refine_ls_goodness_of_fit_ref 1.076
_refine_ls_hydrogen_treatment RIDING
_refine_ls_matrix_type full
_refine_ls_number_parameters 248
_refine_ls_number_reflns 12691
_refine_ls_number_restraints 0
_refine_ls_restrained_S_all 1.076
_refine_ls_R_factor_all 0.0777
_refine_ls_R_factor_gt 0.0654
_refine_ls_shift/su_max 0.000
_refine_ls_shift/su_mean 0.000
_refine_ls_structure_factor_coef Fsqd
_refine_ls_weighting_details 'calc w=1/[\s^2^(Fo^2^)+(0.1391P)^2^+3.5981P] where P=(Fo^2^+2Fc^2^)/3'
_refine_ls_weighting_scheme calc
_refine_ls_wR_factor_gt 0.1831
_refine_ls_wR_factor_ref 0.2063
_reflns_number_gt 11125
_reflns_number_total 12691
_reflns_threshold_expression >2sigma(I)
_cod_data_source_file ic503070j_si_003.cif
_cod_data_source_block '[2](ClO4)2'
_cod_depositor_comments
;
The following automatic conversions were performed:

'_symmetry_cell_setting' value 'Monoclinic' changed to 'monoclinic'
according to
/usr/data/users/saulius/crontab/automatic-downloads/rss-feeds/ACS/lib/dictionaries/cif_core.dic
dictionary named 'cif_core.dic' version 2.4.2 from 2011-04-26.

Automatic conversion script
Id: cif_fix_values 3105 2015-03-04 15:46:00Z robertas 

 Adding full bibliography for 4342701--4342703.cif.
;
_cod_original_sg_symbol_H-M 'C 2/c'
_cod_database_code 4342702

loop_
_symmetry_equiv_pos_as_xyz
'x, y, z'
'-x, y, -z+1/2'
'x+1/2, y+1/2, z'
'-x+1/2, y+1/2, -z+1/2'
'-x, -y, -z'
'x, -y, z-1/2'
'-x+1/2, -y+1/2, -z'
'x+1/2, -y+1/2, z-1/2'

loop_
_atom_site_label
_atom_site_type_symbol
_atom_site_fract_x
_atom_site_fract_y
_atom_site_fract_z
_atom_site_U_iso_or_equiv
_atom_site_adp_type
_atom_site_occupancy
_atom_site_symmetry_multiplicity
_atom_site_calc_flag
_atom_site_refinement_flags
_atom_site_disorder_assembly
_atom_site_disorder_group
Ru1 Ru 0.5000 0.113514(11) 0.2500 0.03432(14) Uani 1 2 d S . .
N1 N 0.57302(19) 0.04253(9) 0.18698(15) 0.0399(5) Uani 1 1 d . . .
N2 N 0.42852(18) 0.18226(9) 0.32928(14) 0.0386(5) Uani 1 1 d . . .
N3 N 0.6178(2) 0.12434(10) 0.36712(16) 0.0414(5) Uani 1 1 d . . .
C1 C 0.6571(2) 0.04743(11) 0.1173(2) 0.0471(6) Uani 1 1 d . . .
C2 C 0.6257(3) 0.06819(13) 0.0268(2) 0.0634(9) Uani 1 1 d . . .
H2 H 0.5496 0.0784 0.0092 0.076 Uiso 1 1 calc R . .
C3 C 0.7079(5) 0.07440(17) -0.0408(3) 0.0924(15) Uani 1 1 d . . .
H3 H 0.6874 0.0894 -0.1043 0.111 Uiso 1 1 calc R . .
C4 C 0.8160(4) 0.05911(17) -0.0156(4) 0.0965(17) Uani 1 1 d . . .
H4 H 0.8706 0.0630 -0.0621 0.116 Uiso 1 1 calc R . .
C5 C 0.8479(3) 0.03819(19) 0.0757(4) 0.0940(14) Uani 1 1 d . . .
H5 H 0.9242 0.0283 0.0931 0.113 Uiso 1 1 calc R . .
C6 C 0.7675(3) 0.03159(17) 0.1429(3) 0.0724(9) Uani 1 1 d . . .
H6 H 0.7883 0.0162 0.2062 0.087 Uiso 1 1 calc R . .
C7 C 0.5426(2) -0.01190(11) 0.21410(17) 0.0446(6) Uani 1 1 d . . .
C8 C 0.5826(3) -0.06838(13) 0.1817(2) 0.0633(9) Uani 1 1 d . . .
H8 H 0.6386 -0.0695 0.1360 0.076 Uiso 1 1 calc R . .
C9 C 0.5412(4) -0.12050(13) 0.2157(3) 0.0749(12) Uani 1 1 d . . .
H9 H 0.5680 -0.1580 0.1930 0.090 Uiso 1 1 calc R . .
C10 C 0.3287(2) 0.20816(12) 0.3078(2) 0.0506(7) Uani 1 1 d . . .
H10 H 0.2822 0.1931 0.2542 0.061 Uiso 1 1 calc R . .
C11 C 0.2905(3) 0.25620(14) 0.3610(2) 0.0636(8) Uani 1 1 d . . .
H11 H 0.2196 0.2742 0.3433 0.076 Uiso 1 1 calc R . .
C12 C 0.3559(3) 0.27724(14) 0.4388(3) 0.0670(9) Uani 1 1 d . . .
H12 H 0.3311 0.3102 0.4761 0.080 Uiso 1 1 calc R . .
C13 C 0.4576(3) 0.25059(12) 0.4627(2) 0.0556(7) Uani 1 1 d . . .
H13 H 0.5038 0.2648 0.5172 0.067 Uiso 1 1 calc R . .
C14 C 0.4930(2) 0.20321(11) 0.40805(17) 0.0411(6) Uani 1 1 d . . .
C15 C 0.5985(2) 0.17101(11) 0.42828(17) 0.0416(6) Uani 1 1 d . . .
C16 C 0.6750(3) 0.18409(14) 0.50659(19) 0.0543(7) Uani 1 1 d . . .
H16 H 0.6600 0.2160 0.5501 0.065 Uiso 1 1 calc R . .
C17 C 0.7713(3) 0.15133(15) 0.5210(2) 0.0638(8) Uani 1 1 d . . .
H17 H 0.8249 0.1609 0.5732 0.077 Uiso 1 1 calc R . .
C18 C 0.7902(3) 0.10453(15) 0.4595(3) 0.0660(9) Uani 1 1 d . . .
H18 H 0.8570 0.0812 0.4689 0.079 Uiso 1 1 calc R . .
C19 C 0.7128(3) 0.09135(14) 0.3844(2) 0.0552(7) Uani 1 1 d . . .
H19 H 0.7260 0.0580 0.3431 0.066 Uiso 1 1 calc R . .
Cl1 Cl 0.0000 0.19049(5) 0.2500 0.0707(3) Uani 1 2 d S . .
Cl2 Cl 0.5000 0.39012(10) 0.2500 0.1277(9) Uani 1 2 d S . .
O111 O -0.0664(3) 0.15720(18) 0.1823(3) 0.1639(18) Uani 1 1 d . . .
O222 O -0.0726(4) 0.22883(17) 0.3025(2) 0.1199(12) Uani 1 1 d . . .
O333 O 0.5076(6) 0.4101(4) 0.3320(6) 0.333(5) Uani 1 1 d . A .
O444 O 0.3583(9) 0.3923(3) 0.2583(7) 0.121(4) Uiso 0.460(9) 1 d P A 1
O44A O 0.5000 0.3259(7) 0.2500 0.311(7) Uiso 1.080(18) 2 d SP A 2

loop_
_atom_site_aniso_label
_atom_site_aniso_U_11
_atom_site_aniso_U_22
_atom_site_aniso_U_33
_atom_site_aniso_U_23
_atom_site_aniso_U_13
_atom_site_aniso_U_12
Ru1 0.0357(2) 0.02831(19) 0.0392(2) 0.000 0.00421(13) 0.000
N1 0.0447(13) 0.0335(11) 0.0423(11) -0.0012(9) 0.0092(9) 0.0003(9)
N2 0.0427(12) 0.0287(10) 0.0447(11) 0.0000(9) 0.0064(9) -0.0009(9)
N3 0.0398(12) 0.0386(11) 0.0455(13) 0.0044(9) 0.0001(10) -0.0020(9)
C1 0.0553(17) 0.0316(13) 0.0572(16) -0.0073(12) 0.0220(13) -0.0056(11)
C2 0.090(2) 0.0475(16) 0.0565(18) 0.0034(14) 0.0286(17) 0.0125(16)
C3 0.152(4) 0.053(2) 0.080(3) 0.0022(19) 0.064(3) 0.002(2)
C4 0.114(4) 0.059(2) 0.128(4) -0.020(2) 0.082(3) -0.026(2)
C5 0.064(2) 0.083(3) 0.141(4) -0.040(3) 0.045(3) -0.022(2)
C6 0.054(2) 0.079(2) 0.086(2) -0.0223(19) 0.0185(17) -0.0009(17)
C7 0.0598(17) 0.0303(12) 0.0457(14) -0.0002(11) 0.0175(12) 0.0001(11)
C8 0.088(2) 0.0402(15) 0.0660(19) -0.0078(14) 0.0321(17) 0.0031(15)
C9 0.116(3) 0.0350(15) 0.078(3) -0.0064(15) 0.039(2) 0.0128(17)
C10 0.0470(16) 0.0459(15) 0.0594(17) -0.0021(13) 0.0068(12) 0.0091(12)
C11 0.0573(19) 0.0601(19) 0.075(2) -0.0066(16) 0.0144(16) 0.0163(15)
C12 0.076(2) 0.0495(17) 0.078(2) -0.0131(16) 0.0232(18) 0.0087(16)
C13 0.070(2) 0.0456(16) 0.0515(17) -0.0101(12) 0.0111(14) -0.0039(14)
C14 0.0513(15) 0.0329(12) 0.0402(13) -0.0008(10) 0.0097(11) -0.0073(11)
C15 0.0507(15) 0.0335(12) 0.0405(13) 0.0054(10) 0.0044(10) -0.0090(11)
C16 0.0644(19) 0.0522(17) 0.0453(15) 0.0038(13) -0.0030(13) -0.0167(14)
C17 0.061(2) 0.062(2) 0.0654(19) 0.0138(17) -0.0159(15) -0.0198(16)
C18 0.051(2) 0.067(2) 0.077(2) 0.0199(17) -0.0148(17) 0.0021(15)
C19 0.0514(18) 0.0504(16) 0.0626(18) 0.0029(14) -0.0043(14) 0.0079(14)
Cl1 0.0756(8) 0.0462(6) 0.0861(8) 0.000 -0.0212(6) 0.000
Cl2 0.200(3) 0.1263(17) 0.0592(10) 0.000 0.0275(13) 0.000
O111 0.132(3) 0.140(3) 0.216(4) -0.111(3) -0.014(3) -0.026(3)
O222 0.139(3) 0.112(2) 0.105(2) -0.031(2) -0.012(2) 0.027(2)
O333 0.188(7) 0.538(13) 0.286(7) -0.259(8) 0.105(6) -0.119(8)

loop_
_atom_type_symbol
_atom_type_description
_atom_type_scat_dispersion_real
_atom_type_scat_dispersion_imag
_atom_type_scat_source
C C 0.0033 0.0016 'International Tables Vol C Tables 4.2.6.8 and 6.1.1.4'
H H 0.0000 0.0000 'International Tables Vol C Tables 4.2.6.8 and 6.1.1.4'
N N 0.0061 0.0033 'International Tables Vol C Tables 4.2.6.8 and 6.1.1.4'
O O 0.0106 0.0060 'International Tables Vol C Tables 4.2.6.8 and 6.1.1.4'
Cl Cl 0.1484 0.1585 'International Tables Vol C Tables 4.2.6.8 and 6.1.1.4'
Ru Ru -1.2594 0.8363 'International Tables Vol C Tables 4.2.6.8 and 6.1.1.4'

loop_
_geom_angle_atom_site_label_1
_geom_angle_atom_site_label_2
_geom_angle_atom_site_label_3
_geom_angle
_geom_angle_site_symmetry_1
_geom_angle_site_symmetry_3
N1 Ru1 N1 78.16(12) 2_655 .
N1 Ru1 N3 92.58(9) 2_655 .
N1 Ru1 N3 97.71(9) . .
N1 Ru1 N3 97.71(9) 2_655 2_655
N1 Ru1 N3 92.58(9) . 2_655
N3 Ru1 N3 166.75(12) . 2_655
N1 Ru1 N2 97.74(8) 2_655 .
N1 Ru1 N2 173.91(7) . .
N3 Ru1 N2 77.85(9) . .
N3 Ru1 N2 92.44(8) 2_655 .
N1 Ru1 N2 173.91(7) 2_655 2_655
N1 Ru1 N2 97.74(8) . 2_655
N3 Ru1 N2 92.44(8) . 2_655
N3 Ru1 N2 77.85(9) 2_655 2_655
N2 Ru1 N2 86.68(10) . 2_655
C7 N1 C1 118.4(2) . .
C7 N1 Ru1 116.76(16) . .
C1 N1 Ru1 124.77(16) . .
C10 N2 C14 118.2(2) . .
C10 N2 Ru1 126.04(18) . .
C14 N2 Ru1 115.73(17) . .
C19 N3 C15 118.5(2) . .
C19 N3 Ru1 125.8(2) . .
C15 N3 Ru1 115.62(18) . .
C2 C1 C6 120.9(3) . .
C2 C1 N1 118.6(3) . .
C6 C1 N1 120.6(3) . .
C1 C2 C3 118.8(4) . .
C1 C2 H2 120.6 . .
C3 C2 H2 120.6 . .
C4 C3 C2 120.3(4) . .
C4 C3 H3 119.9 . .
C2 C3 H3 119.9 . .
C3 C4 C5 121.0(3) . .
C3 C4 H4 119.5 . .
C5 C4 H4 119.5 . .
C4 C5 C6 119.3(4) . .
C4 C5 H5 120.4 . .
C6 C5 H5 120.4 . .
C1 C6 C5 119.7(4) . .
C1 C6 H6 120.1 . .
C5 C6 H6 120.1 . .
N1 C7 C8 127.4(2) . .
N1 C7 C7 114.15(13) . 2_655
C8 C7 C7 118.47(15) . 2_655
C9 C8 C7 120.0(3) . .
C9 C8 H8 120.0 . .
C7 C8 H8 120.0 . .
C8 C9 C9 121.49(18) . 2_655
C8 C9 H9 119.3 . .
C9 C9 H9 119.3 2_655 .
N2 C10 C11 122.3(3) . .
N2 C10 H10 118.8 . .
C11 C10 H10 118.8 . .
C12 C11 C10 119.1(3) . .
C12 C11 H11 120.5 . .
C10 C11 H11 120.5 . .
C11 C12 C13 119.4(3) . .
C11 C12 H12 120.3 . .
C13 C12 H12 120.3 . .
C12 C13 C14 119.9(3) . .
C12 C13 H13 120.0 . .
C14 C13 H13 120.0 . .
N2 C14 C13 121.1(3) . .
N2 C14 C15 114.6(2) . .
C13 C14 C15 124.3(3) . .
N3 C15 C16 120.4(3) . .
N3 C15 C14 115.8(2) . .
C16 C15 C14 123.8(2) . .
C17 C16 C15 120.1(3) . .
C17 C16 H16 119.9 . .
C15 C16 H16 119.9 . .
C16 C17 C18 119.3(3) . .
C16 C17 H17 120.4 . .
C18 C17 H17 120.4 . .
C19 C18 C17 119.8(3) . .
C19 C18 H18 120.1 . .
C17 C18 H18 120.1 . .
N3 C19 C18 121.9(3) . .
N3 C19 H19 119.0 . .
C18 C19 H19 119.0 . .
O111 Cl1 O111 116.0(4) . 2
O111 Cl1 O222 108.2(2) . .
O111 Cl1 O222 108.0(2) 2 .
O111 Cl1 O222 108.0(2) . 2
O111 Cl1 O222 108.2(2) 2 2
O222 Cl1 O222 108.1(4) . 2
O333 Cl2 O333 137.1(10) . 2_655
O333 Cl2 O44A 111.5(5) . .
O333 Cl2 O44A 111.5(5) 2_655 .
O333 Cl2 O444 86.2(4) . .
O333 Cl2 O444 92.6(5) 2_655 .
O44A Cl2 O444 91.7(3) . .
O333 Cl2 O444 92.6(5) . 2_655
O333 Cl2 O444 86.2(4) 2_655 2_655
O44A Cl2 O444 91.7(3) . 2_655
O444 Cl2 O444 176.7(5) . 2_655

loop_
_geom_bond_atom_site_label_1
_geom_bond_atom_site_label_2
_geom_bond_distance
_geom_bond_site_symmetry_2
Ru1 N1 2.020(2) 2_655
Ru1 N1 2.020(2) .
Ru1 N3 2.073(2) .
Ru1 N3 2.073(2) 2_655
Ru1 N2 2.0881(19) .
Ru1 N2 2.0881(19) 2_655
N1 C7 1.318(3) .
N1 C1 1.441(3) .
N2 C10 1.335(3) .
N2 C14 1.363(3) .
N3 C19 1.353(4) .
N3 C15 1.361(3) .
C1 C2 1.355(4) .
C1 C6 1.383(5) .
C2 C3 1.406(5) .
C2 H2 0.9500 .
C3 C4 1.354(7) .
C3 H3 0.9500 .
C4 C5 1.366(6) .
C4 H4 0.9500 .
C5 C6 1.387(5) .
C5 H5 0.9500 .
C6 H6 0.9500 .
C7 C8 1.419(4) .
C7 C7 1.468(4) 2_655
C8 C9 1.350(4) .
C8 H8 0.9500 .
C9 C9 1.411(7) 2_655
C9 H9 0.9500 .
C10 C11 1.385(4) .
C10 H10 0.9500 .
C11 C12 1.358(5) .
C11 H11 0.9500 .
C12 C13 1.368(5) .
C12 H12 0.9500 .
C13 C14 1.373(4) .
C13 H13 0.9500 .
C14 C15 1.455(4) .
C15 C16 1.390(4) .
C16 C17 1.360(5) .
C16 H16 0.9500 .
C17 C18 1.365(5) .
C17 H17 0.9500 .
C18 C19 1.365(5) .
C18 H18 0.9500 .
C19 H19 0.9500 .
Cl1 O111 1.388(3) .
Cl1 O111 1.388(3) 2
Cl1 O222 1.443(3) .
Cl1 O222 1.443(3) 2
Cl2 O333 1.209(6) .
Cl2 O333 1.209(6) 2_655
Cl2 O44A 1.419(14) .
Cl2 O444 1.703(11) .
Cl2 O444 1.703(11) 2_655

loop_
_geom_torsion_atom_site_label_1
_geom_torsion_atom_site_label_2
_geom_torsion_atom_site_label_3
_geom_torsion_atom_site_label_4
_geom_torsion
_geom_torsion_site_symmetry_1
_geom_torsion_site_symmetry_4
N1 Ru1 N1 C7 -0.39(16) 2_655 .
N3 Ru1 N1 C7 90.6(2) . .
N3 Ru1 N1 C7 -97.7(2) 2_655 .
N2 Ru1 N1 C7 47.8(8) . .
N2 Ru1 N1 C7 -175.8(2) 2_655 .
N1 Ru1 N1 C1 -178.7(3) 2_655 .
N3 Ru1 N1 C1 -87.6(2) . .
N3 Ru1 N1 C1 84.0(2) 2_655 .
N2 Ru1 N1 C1 -130.5(7) . .
N2 Ru1 N1 C1 5.9(2) 2_655 .
N1 Ru1 N2 C10 -85.9(2) 2_655 .
N1 Ru1 N2 C10 -133.3(7) . .
N3 Ru1 N2 C10 -176.9(2) . .
N3 Ru1 N2 C10 12.2(2) 2_655 .
N2 Ru1 N2 C10 89.9(2) 2_655 .
N1 Ru1 N2 C14 96.41(17) 2_655 .
N1 Ru1 N2 C14 49.0(8) . .
N3 Ru1 N2 C14 5.42(16) . .
N3 Ru1 N2 C14 -165.47(17) 2_655 .
N2 Ru1 N2 C14 -87.80(17) 2_655 .
N1 Ru1 N3 C19 80.2(2) 2_655 .
N1 Ru1 N3 C19 1.8(2) . .
N3 Ru1 N3 C19 -138.8(2) 2_655 .
N2 Ru1 N3 C19 177.6(2) . .
N2 Ru1 N3 C19 -96.3(2) 2_655 .
N1 Ru1 N3 C15 -103.18(18) 2_655 .
N1 Ru1 N3 C15 178.42(17) . .
N3 Ru1 N3 C15 37.81(16) 2_655 .
N2 Ru1 N3 C15 -5.81(17) . .
N2 Ru1 N3 C15 80.26(18) 2_655 .
C7 N1 C1 C2 111.1(3) . .
Ru1 N1 C1 C2 -70.6(3) . .
C7 N1 C1 C6 -69.3(4) . .
Ru1 N1 C1 C6 109.0(3) . .
C6 C1 C2 C3 -1.1(5) . .
N1 C1 C2 C3 178.5(3) . .
C1 C2 C3 C4 0.8(5) . .
C2 C3 C4 C5 -0.8(6) . .
C3 C4 C5 C6 1.1(6) . .
C2 C1 C6 C5 1.4(5) . .
N1 C1 C6 C5 -178.2(3) . .
C4 C5 C6 C1 -1.4(5) . .
C1 N1 C7 C8 -0.7(5) . .
Ru1 N1 C7 C8 -179.1(3) . .
C1 N1 C7 C7 179.4(3) . 2_655
Ru1 N1 C7 C7 1.0(4) . 2_655
N1 C7 C8 C9 -178.9(4) . .
C7 C7 C8 C9 1.0(6) 2_655 .
C7 C8 C9 C9 -0.7(8) . 2_655
C14 N2 C10 C11 1.8(4) . .
Ru1 N2 C10 C11 -175.8(2) . .
N2 C10 C11 C12 -1.1(5) . .
C10 C11 C12 C13 0.0(5) . .
C11 C12 C13 C14 0.3(5) . .
C10 N2 C14 C13 -1.5(4) . .
Ru1 N2 C14 C13 176.43(19) . .
C10 N2 C14 C15 177.9(2) . .
Ru1 N2 C14 C15 -4.2(3) . .
C12 C13 C14 N2 0.4(4) . .
C12 C13 C14 C15 -178.8(3) . .
C19 N3 C15 C16 -0.1(4) . .
Ru1 N3 C15 C16 -176.97(18) . .
C19 N3 C15 C14 -177.7(2) . .
Ru1 N3 C15 C14 5.4(3) . .
N2 C14 C15 N3 -0.8(3) . .
C13 C14 C15 N3 178.6(2) . .
N2 C14 C15 C16 -178.3(2) . .
C13 C14 C15 C16 1.0(4) . .
N3 C15 C16 C17 1.9(4) . .
C14 C15 C16 C17 179.3(2) . .
C15 C16 C17 C18 -1.9(4) . .
C16 C17 C18 C19 0.2(5) . .
C15 N3 C19 C18 -1.6(4) . .
Ru1 N3 C19 C18 174.9(2) . .
C17 C18 C19 N3 1.6(5) . .
